data_4127815
loop_
_publ_author_name
'Dai, Wen'
'Geib, Steven J.'
'Curran, Dennis P.'

_publ_section_title
;
 Ring-Opening Reactions of NHC-Boriranes with In Situ Generated HCl:
 Synthesis of a New Class of NHC-Boralactones.
;
_journal_issue 8
_journal_name_full 'Journal of the American Chemical Society'
_journal_page_first 3623
_journal_page_last 3629
_journal_paper_doi 10.1021/jacs.8b13010
_journal_volume 141
_journal_year 2019
_chemical_formula_sum 'C26 H31 B N2 O4'
_chemical_formula_weight 446.34
_space_group_crystal_system orthorhombic
_space_group_IT_number 61
_space_group_name_Hall '-P 2ac 2ab'
_space_group_name_H-M_alt 'P b c a'
_symmetry_space_group_name_Hall '-P 2ac 2ab'
_symmetry_space_group_name_H-M 'P b c a'
_atom_sites_solution_hydrogens mixed
_audit_creation_method SHELXL-2014/6
_cell_angle_alpha 90
_cell_angle_beta 90
_cell_angle_gamma 90
_cell_formula_units_Z 16
_cell_length_a 14.5624(6)
_cell_length_b 18.4649(7)
_cell_length_c 38.2350(15)
_cell_measurement_reflns_used 9860
_cell_measurement_temperature 230(2)
_cell_measurement_theta_max 51.329
_cell_measurement_theta_min 2.311
_cell_volume 10281.1(7)
_computing_structure_refinement 'SHELXL-2014/6 (Sheldrick, 2014)'
_diffrn_ambient_temperature 230(2)
_diffrn_measured_fraction_theta_full 1.000
_diffrn_measured_fraction_theta_max 1.000
_diffrn_measurement_device_type 'Bruker Apex II CCD'
_diffrn_measurement_method 'omega and phi scans'
_diffrn_radiation_type CuK\a
_diffrn_radiation_wavelength 1.54178
_diffrn_reflns_av_R_equivalents 0.0597
_diffrn_reflns_av_unetI/netI 0.0261
_diffrn_reflns_Laue_measured_fraction_full 1.000
_diffrn_reflns_Laue_measured_fraction_max 1.000
_diffrn_reflns_limit_h_max 17
_diffrn_reflns_limit_h_min -17
_diffrn_reflns_limit_k_max 22
_diffrn_reflns_limit_k_min -22
_diffrn_reflns_limit_l_max 46
_diffrn_reflns_limit_l_min -45
_diffrn_reflns_number 147477
_diffrn_reflns_point_group_measured_fraction_full 1.000
_diffrn_reflns_point_group_measured_fraction_max 1.000
_diffrn_reflns_theta_full 67.679
_diffrn_reflns_theta_max 68.525
_diffrn_reflns_theta_min 2.311
_diffrn_source 'Bruker X8 Prospector Ultra IMuS'
_exptl_absorpt_coefficient_mu 0.616
_exptl_absorpt_correction_T_max 0.76
_exptl_absorpt_correction_T_min 0.39
_exptl_absorpt_correction_type multi-scan
_exptl_absorpt_process_details 'Bruker Sadabs'
_exptl_crystal_colour colorless
_exptl_crystal_density_diffrn 1.153
_exptl_crystal_description 'rectangular prism'
_exptl_crystal_F_000 3808
_exptl_crystal_size_max .17
_exptl_crystal_size_mid .14
_exptl_crystal_size_min .03
_refine_diff_density_max 0.183
_refine_diff_density_min -0.192
_refine_diff_density_rms 0.037
_refine_ls_extinction_coef 0.00025(4)
_refine_ls_extinction_expression Fc^*^=kFc[1+0.001xFc^2^\l^3^/sin(2\q)]^-1/4^
_refine_ls_extinction_method SHELXL
_refine_ls_goodness_of_fit_ref 1.443
_refine_ls_hydrogen_treatment mixed
_refine_ls_matrix_type full
_refine_ls_number_parameters 618
_refine_ls_number_reflns 9472
_refine_ls_number_restraints 0
_refine_ls_restrained_S_all 1.443
_refine_ls_R_factor_all 0.0697
_refine_ls_R_factor_gt 0.0496
_refine_ls_shift/su_max 0.007
_refine_ls_shift/su_mean 0.000
_refine_ls_structure_factor_coef Fsqd
_refine_ls_weighting_details 'w=1/[\s^2^(Fo^2^)+(0.0680P)^2^] where P=(Fo^2^+2Fc^2^)/3'
_refine_ls_weighting_scheme calc
_refine_ls_wR_factor_gt 0.1441
_refine_ls_wR_factor_ref 0.1561
_reflns_Friedel_coverage 0.000
_reflns_number_gt 6860
_reflns_number_total 9472
_reflns_threshold_expression 'I > 2\s(I)'
_cod_data_source_file ja8b13010_si_008.cif
_cod_data_source_block wddb176_1071_a
_cod_database_code 4127815
_shelx_space_group_comment
;
The symmetry employed for this shelxl refinement is uniquely defined
by the following loop, which should always be used as a source of
symmetry information in preference to the above space-group names.
They are only intended as comments.
;
_shelxl_version_number 2014/6

loop_
_space_group_symop_operation_xyz
'x, y, z'
'-x+1/2, -y, z+1/2'
'-x, y+1/2, -z+1/2'
'x+1/2, -y+1/2, -z'
'-x, -y, -z'
'x-1/2, y, -z-1/2'
'x, -y-1/2, z-1/2'
'-x-1/2, y-1/2, z'

loop_
_atom_site_label
_atom_site_type_symbol
_atom_site_fract_x
_atom_site_fract_y
_atom_site_fract_z
_atom_site_U_iso_or_equiv
_atom_site_adp_type
_atom_site_occupancy
_atom_site_site_symmetry_order
_atom_site_calc_flag
_atom_site_refinement_flags_posn
_atom_site_refinement_flags_adp
B1 B 0.79657(12) 0.53097(11) 0.65569(5) 0.0475(4) Uani 1 1 d . .
H1B H 0.7492(10) 0.4900(8) 0.6417(4) 0.046(4) Uiso 1 1 d . .
B2 B 0.29474(13) 0.56372(12) 0.59711(5) 0.0549(5) Uani 1 1 d . .
H2B H 0.2613(12) 0.5136(9) 0.6096(4) 0.060(5) Uiso 1 1 d . .
C1 C 0.89722(11) 0.52441(9) 0.63808(4) 0.0508(4) Uani 1 1 d . .
C2 C 1.00752(14) 0.49349(12) 0.59993(6) 0.0748(6) Uani 1 1 d . .
H2A H 1.0374 0.4715 0.5809 0.090 Uiso 1 1 calc R U
C3 C 1.04436(13) 0.53983(12) 0.62242(6) 0.0741(6) Uani 1 1 d . .
H3A H 1.1053 0.5567 0.6224 0.089 Uiso 1 1 calc R U
C4 C 0.84743(16) 0.36372(12) 0.60835(6) 0.0779(6) Uani 1 1 d . .
C5 C 0.7883(2) 0.31563(15) 0.59280(7) 0.1028(9) Uani 1 1 d . .
H5A H 0.7828 0.2686 0.6020 0.123 Uiso 1 1 calc R U
C6 C 0.7368(2) 0.33495(19) 0.56396(8) 0.1174(11) Uani 1 1 d . .
C7 C 0.7442(2) 0.40436(19) 0.55017(6) 0.1126(10) Uani 1 1 d . .
H7A H 0.7083 0.4172 0.5307 0.135 Uiso 1 1 calc R U
C8 C 0.80395(17) 0.45562(14) 0.56473(5) 0.0823(6) Uani 1 1 d . .
C9 C 0.85449(14) 0.43306(11) 0.59346(5) 0.0670(5) Uani 1 1 d . .
C10 C 0.90026(18) 0.34430(12) 0.64061(7) 0.0930(7) Uani 1 1 d . .
H10A H 0.8976 0.2923 0.6442 0.140 Uiso 1 1 calc R U
H10B H 0.8737 0.3688 0.6606 0.140 Uiso 1 1 calc R U
H10C H 0.9638 0.3591 0.6379 0.140 Uiso 1 1 calc R U
C11 C 0.6720(3) 0.2805(2) 0.54719(9) 0.192(2) Uani 1 1 d . .
H11A H 0.6374 0.2557 0.5653 0.288 Uiso 1 1 calc R U
H11B H 0.7073 0.2454 0.5339 0.288 Uiso 1 1 calc R U
H11C H 0.6299 0.3056 0.5317 0.288 Uiso 1 1 calc R U
C12 C 0.8126(2) 0.53128(16) 0.55083(6) 0.1066(9) Uani 1 1 d . .
H12A H 0.7980 0.5656 0.5692 0.160 Uiso 1 1 calc R U
H12B H 0.7705 0.5378 0.5314 0.160 Uiso 1 1 calc R U
H12C H 0.8751 0.5393 0.5429 0.160 Uiso 1 1 calc R U
C13 C 1.01991(12) 0.57364(12) 0.70688(5) 0.0697(5) Uani 1 1 d . .
C14 C 1.03064(13) 0.61870(14) 0.73540(6) 0.0805(6) Uani 1 1 d . .
H14A H 1.0496 0.5985 0.7568 0.097 Uiso 1 1 calc R U
C15 C 1.01458(13) 0.69219(15) 0.73365(6) 0.0805(6) Uani 1 1 d . .
C16 C 0.98808(12) 0.72213(13) 0.70136(6) 0.0745(6) Uani 1 1 d . .
H16A H 0.9796 0.7725 0.6996 0.089 Uiso 1 1 calc R U
C17 C 0.97423(11) 0.67919(11) 0.67205(5) 0.0628(5) Uani 1 1 d . .
C18 C 0.98976(10) 0.60536(11) 0.67575(5) 0.0598(5) Uani 1 1 d . .
C19 C 1.04124(15) 0.49349(13) 0.70917(7) 0.0896(7) Uani 1 1 d . .
H19A H 0.9900 0.4660 0.6999 0.134 Uiso 1 1 calc R U
H19B H 1.0514 0.4802 0.7334 0.134 Uiso 1 1 calc R U
H19C H 1.0960 0.4830 0.6957 0.134 Uiso 1 1 calc R U
C20 C 1.02564(19) 0.74105(18) 0.76541(7) 0.1166(10) Uani 1 1 d . .
H20A H 1.0821 0.7289 0.7775 0.175 Uiso 1 1 calc R U
H20B H 0.9739 0.7342 0.7811 0.175 Uiso 1 1 calc R U
H20C H 1.0279 0.7912 0.7579 0.175 Uiso 1 1 calc R U
C21 C 0.94458(14) 0.71155(11) 0.63768(5) 0.0730(5) Uani 1 1 d . .
H21A H 0.8907 0.6862 0.6292 0.109 Uiso 1 1 calc R U
H21B H 0.9939 0.7069 0.6208 0.109 Uiso 1 1 calc R U
H21C H 0.9300 0.7623 0.6410 0.109 Uiso 1 1 calc R U
C22 C 0.74141(11) 0.64354(10) 0.67678(5) 0.0568(4) Uani 1 1 d . .
C23 C 0.76828(12) 0.60428(10) 0.70962(4) 0.0558(4) Uani 1 1 d . .
H23A H 0.7171 0.6040 0.7262 0.067 Uiso 1 1 calc R U
H23B H 0.8209 0.6282 0.7207 0.067 Uiso 1 1 calc R U
C24 C 0.79331(10) 0.52711(9) 0.69922(4) 0.0479(4) Uani 1 1 d . .
H24A H 0.8534 0.5125 0.7091 0.057 Uiso 1 1 calc R U
C25 C 0.72117(11) 0.47382(9) 0.70737(4) 0.0498(4) Uani 1 1 d . .
C26 C 0.6879(2) 0.34871(13) 0.70868(7) 0.0993(8) Uani 1 1 d . .
H26A H 0.7189 0.3022 0.7079 0.149 Uiso 1 1 calc R U
H26B H 0.6483 0.3536 0.6884 0.149 Uiso 1 1 calc R U
H26C H 0.6513 0.3518 0.7298 0.149 Uiso 1 1 calc R U
C27 C 0.39610(12) 0.57169(11) 0.61409(4) 0.0613(5) Uani 1 1 d . .
C28 C 0.53685(15) 0.60904(16) 0.62976(7) 0.0983(8) Uani 1 1 d . .
H28A H 0.5911 0.6366 0.6307 0.118 Uiso 1 1 calc R U
C29 C 0.51696(15) 0.55135(15) 0.64907(7) 0.0949(8) Uani 1 1 d . .
H29A H 0.5549 0.5300 0.6661 0.114 Uiso 1 1 calc R U
C30 C 0.50846(13) 0.66114(13) 0.55017(6) 0.0802(6) Uani 1 1 d . .
C31 C 0.51465(15) 0.71684(14) 0.52608(6) 0.0882(7) Uani 1 1 d . .
H31A H 0.5438 0.7077 0.5046 0.106 Uiso 1 1 calc R U
C32 C 0.47981(14) 0.78549(13) 0.53217(6) 0.0807(6) Uani 1 1 d . .
C33 C 0.43577(14) 0.79772(13) 0.56347(6) 0.0793(6) Uani 1 1 d . .
H33A H 0.4109 0.8438 0.5678 0.095 Uiso 1 1 calc R U
C34 C 0.42667(13) 0.74438(12) 0.58890(5) 0.0710(5) Uani 1 1 d . .
C35 C 0.46342(12) 0.67668(12) 0.58146(5) 0.0692(5) Uani 1 1 d . .
C36 C 0.54904(18) 0.58730(16) 0.54311(8) 0.1156(10) Uani 1 1 d . .
H36A H 0.5667 0.5839 0.5187 0.173 Uiso 1 1 calc R U
H36B H 0.5038 0.5503 0.5484 0.173 Uiso 1 1 calc R U
H36C H 0.6027 0.5803 0.5577 0.173 Uiso 1 1 calc R U
C37 C 0.4921(2) 0.84525(15) 0.50551(8) 0.1153(10) Uani 1 1 d . .
H37A H 0.4420 0.8796 0.5076 0.173 Uiso 1 1 calc R U
H37B H 0.4923 0.8246 0.4822 0.173 Uiso 1 1 calc R U
H37C H 0.5499 0.8699 0.5097 0.173 Uiso 1 1 calc R U
C38 C 0.37910(17) 0.76079(14) 0.62287(6) 0.0925(7) Uani 1 1 d . .
H38A H 0.4172 0.7448 0.6422 0.139 Uiso 1 1 calc R U
H38B H 0.3207 0.7356 0.6236 0.139 Uiso 1 1 calc R U
H38C H 0.3687 0.8125 0.6247 0.139 Uiso 1 1 calc R U
C39 C 0.40261(14) 0.39838(13) 0.63818(5) 0.0742(6) Uani 1 1 d . .
C40 C 0.36088(15) 0.33777(13) 0.65268(6) 0.0787(6) Uani 1 1 d . .
H40A H 0.3694 0.2924 0.6420 0.094 Uiso 1 1 calc R U
C41 C 0.30723(14) 0.34241(14) 0.68237(5) 0.0758(6) Uani 1 1 d . .
C42 C 0.29313(15) 0.40999(15) 0.69715(5) 0.0811(6) Uani 1 1 d . .
H42A H 0.2564 0.4134 0.7173 0.097 Uiso 1 1 calc R U
C43 C 0.33108(15) 0.47300(13) 0.68344(5) 0.0753(6) Uani 1 1 d . .
C44 C 0.46299(19) 0.39171(15) 0.60627(7) 0.1069(9) Uani 1 1 d . .
H44A H 0.4424 0.4255 0.5885 0.160 Uiso 1 1 calc R U
H44B H 0.4594 0.3427 0.5972 0.160 Uiso 1 1 calc R U
H44C H 0.5260 0.4026 0.6126 0.160 Uiso 1 1 calc R U
C45 C 0.26502(17) 0.27512(15) 0.69820(7) 0.1006(8) Uani 1 1 d . .
H45A H 0.2829 0.2331 0.6846 0.151 Uiso 1 1 calc R U
H45B H 0.1987 0.2796 0.6981 0.151 Uiso 1 1 calc R U
H45C H 0.2865 0.2695 0.7221 0.151 Uiso 1 1 calc R U
C46 C 0.3115(2) 0.54603(15) 0.69896(6) 0.1065(9) Uani 1 1 d . .
H46A H 0.3688 0.5691 0.7055 0.160 Uiso 1 1 calc R U
H46B H 0.2731 0.5404 0.7195 0.160 Uiso 1 1 calc R U
H46C H 0.2799 0.5758 0.6819 0.160 Uiso 1 1 calc R U
C47 C 0.20090(13) 0.66103(11) 0.57819(5) 0.0606(4) Uani 1 1 d . .
C48 C 0.22823(19) 0.62407(12) 0.54527(5) 0.0872(7) Uani 1 1 d . .
H48A H 0.2607 0.6582 0.5300 0.105 Uiso 1 1 calc R U
H48B H 0.1734 0.6070 0.5329 0.105 Uiso 1 1 calc R U
C49 C 0.28986(13) 0.56072(10) 0.55371(4) 0.0593(4) Uani 1 1 d . .
H49A H 0.3515 0.5672 0.5433 0.071 Uiso 1 1 calc R U
C50 C 0.25093(13) 0.48967(11) 0.54436(5) 0.0622(5) Uani 1 1 d . .
C51 C 0.2869(2) 0.36514(14) 0.53779(9) 0.1268(12) Uani 1 1 d . .
H51A H 0.3401 0.3337 0.5361 0.190 Uiso 1 1 calc R U
H51B H 0.2486 0.3587 0.5173 0.190 Uiso 1 1 calc R U
H51C H 0.2520 0.3530 0.5586 0.190 Uiso 1 1 calc R U
C00P C 0.38657(13) 0.46495(12) 0.65395(5) 0.0659(5) Uani 1 1 d . .
N1 N 0.91685(10) 0.48353(8) 0.60977(4) 0.0595(4) Uani 1 1 d . .
N2 N 0.97600(9) 0.55881(8) 0.64611(4) 0.0576(4) Uani 1 1 d . .
N3 N 0.46252(10) 0.62083(10) 0.60798(4) 0.0740(5) Uani 1 1 d . .
N4 N 0.42975(10) 0.52849(10) 0.63951(4) 0.0703(4) Uani 1 1 d . .
O1 O 0.75955(7) 0.60577(6) 0.64833(3) 0.0544(3) Uani 1 1 d . .
O2 O 0.70703(11) 0.70333(8) 0.67559(4) 0.0846(4) Uani 1 1 d . .
O3 O 0.64042(8) 0.48628(7) 0.71077(3) 0.0649(3) Uani 1 1 d . .
O4 O 0.75516(9) 0.40606(7) 0.70853(4) 0.0709(4) Uani 1 1 d . .
O5 O 0.23880(8) 0.62949(7) 0.60571(3) 0.0604(3) Uani 1 1 d . .
O6 O 0.15060(11) 0.71299(8) 0.58028(4) 0.0853(4) Uani 1 1 d . .
O7 O 0.17068(9) 0.47437(9) 0.54263(4) 0.0829(4) Uani 1 1 d . .
O8 O 0.31675(10) 0.43959(8) 0.53985(4) 0.0862(5) Uani 1 1 d . .

loop_
_atom_site_aniso_label
_atom_site_aniso_U_11
_atom_site_aniso_U_22
_atom_site_aniso_U_33
_atom_site_aniso_U_23
_atom_site_aniso_U_13
_atom_site_aniso_U_12
B1 0.0398(9) 0.0585(12) 0.0441(9) 0.0016(8) 0.0034(7) -0.0001(8)
B2 0.0447(10) 0.0699(14) 0.0502(10) 0.0055(9) -0.0026(8) -0.0014(9)
C1 0.0445(8) 0.0570(10) 0.0510(9) 0.0066(7) 0.0062(7) 0.0015(7)
C2 0.0621(12) 0.0747(14) 0.0876(14) 0.0028(11) 0.0345(11) 0.0066(10)
C3 0.0426(9) 0.0864(15) 0.0934(15) 0.0140(12) 0.0238(10) 0.0055(9)
C4 0.0855(14) 0.0664(14) 0.0819(13) -0.0084(11) 0.0364(12) -0.0061(11)
C5 0.129(2) 0.0843(17) 0.0950(18) -0.0281(15) 0.0433(17) -0.0304(16)
C6 0.145(3) 0.129(3) 0.0791(17) -0.0382(17) 0.0391(18) -0.061(2)
C7 0.129(2) 0.158(3) 0.0511(12) -0.0229(15) 0.0115(13) -0.040(2)
C8 0.0969(16) 0.1015(18) 0.0484(10) -0.0065(11) 0.0176(11) -0.0125(13)
C9 0.0743(12) 0.0662(13) 0.0606(10) -0.0098(9) 0.0258(9) -0.0057(10)
C10 0.0880(16) 0.0702(15) 0.1208(19) 0.0220(13) 0.0271(15) 0.0118(12)
C11 0.249(5) 0.210(4) 0.116(3) -0.070(3) 0.031(3) -0.136(4)
C12 0.125(2) 0.127(2) 0.0673(14) 0.0213(14) -0.0067(14) -0.0075(18)
C13 0.0395(9) 0.0921(15) 0.0775(12) 0.0099(11) -0.0102(8) 0.0014(9)
C14 0.0485(10) 0.1109(19) 0.0822(14) 0.0079(13) -0.0154(10) 0.0052(11)
C15 0.0474(10) 0.1146(19) 0.0795(14) -0.0136(13) -0.0086(9) -0.0024(11)
C16 0.0475(10) 0.0838(15) 0.0921(15) -0.0052(12) -0.0006(10) -0.0047(9)
C17 0.0394(8) 0.0747(13) 0.0742(12) 0.0048(10) 0.0024(8) -0.0067(8)
C18 0.0339(8) 0.0753(13) 0.0701(11) 0.0079(9) -0.0017(7) -0.0028(8)
C19 0.0652(13) 0.0983(18) 0.1053(17) 0.0234(14) -0.0217(12) 0.0157(12)
C20 0.0883(17) 0.158(3) 0.1036(19) -0.0401(18) -0.0186(15) 0.0127(17)
C21 0.0653(12) 0.0713(14) 0.0824(13) 0.0156(10) 0.0017(10) -0.0091(10)
C22 0.0457(9) 0.0574(11) 0.0673(11) 0.0010(9) 0.0011(8) 0.0022(8)
C23 0.0533(9) 0.0627(11) 0.0516(9) -0.0032(8) 0.0044(7) -0.0010(8)
C24 0.0392(7) 0.0585(10) 0.0461(8) 0.0030(7) 0.0009(6) 0.0020(7)
C25 0.0495(9) 0.0595(11) 0.0403(8) 0.0030(7) 0.0023(7) -0.0005(8)
C26 0.125(2) 0.0648(15) 0.1080(18) -0.0011(12) 0.0098(16) -0.0335(14)
C27 0.0455(9) 0.0824(14) 0.0561(10) 0.0092(9) -0.0036(7) 0.0022(9)
C28 0.0506(11) 0.129(2) 0.1157(19) 0.0321(17) -0.0298(12) -0.0133(12)
C29 0.0574(12) 0.128(2) 0.0989(16) 0.0289(16) -0.0305(12) -0.0049(13)
C30 0.0510(10) 0.0931(16) 0.0963(15) 0.0172(13) 0.0117(11) 0.0046(10)
C31 0.0607(12) 0.112(2) 0.0916(15) 0.0196(14) 0.0190(11) 0.0001(12)
C32 0.0579(12) 0.0872(17) 0.0970(16) 0.0205(13) 0.0003(11) -0.0049(11)
C33 0.0599(11) 0.0820(15) 0.0959(15) -0.0001(12) -0.0033(11) -0.0109(10)
C34 0.0525(10) 0.0828(15) 0.0777(12) -0.0009(11) -0.0088(9) -0.0157(10)
C35 0.0409(9) 0.0884(15) 0.0784(12) 0.0149(11) -0.0055(9) -0.0083(9)
C36 0.0832(17) 0.120(2) 0.144(2) 0.0264(19) 0.0414(17) 0.0288(15)
C37 0.0973(19) 0.116(2) 0.133(2) 0.0491(18) 0.0179(17) -0.0063(16)
C38 0.0849(15) 0.1091(19) 0.0836(14) -0.0240(13) 0.0022(12) -0.0260(14)
C39 0.0665(12) 0.0907(16) 0.0654(11) 0.0218(11) 0.0051(9) 0.0257(11)
C40 0.0743(13) 0.0841(16) 0.0777(13) 0.0153(11) 0.0015(11) 0.0223(11)
C41 0.0606(11) 0.0970(17) 0.0698(12) 0.0198(12) -0.0059(10) 0.0054(11)
C42 0.0718(13) 0.119(2) 0.0525(10) 0.0115(12) -0.0002(9) -0.0034(13)
C43 0.0750(13) 0.0992(17) 0.0516(10) 0.0018(10) -0.0067(9) 0.0021(11)
C44 0.114(2) 0.110(2) 0.0961(17) 0.0317(15) 0.0418(15) 0.0473(16)
C45 0.0827(16) 0.116(2) 0.1036(18) 0.0339(16) -0.0039(14) -0.0059(14)
C46 0.136(2) 0.115(2) 0.0689(14) -0.0190(14) 0.0109(14) -0.0111(17)
C47 0.0520(9) 0.0630(12) 0.0668(11) 0.0034(9) -0.0063(8) -0.0037(9)
C48 0.126(2) 0.0779(15) 0.0581(11) 0.0011(10) -0.0218(12) 0.0284(14)
C49 0.0574(10) 0.0697(12) 0.0507(9) 0.0042(8) -0.0021(8) 0.0023(9)
C50 0.0597(11) 0.0745(13) 0.0525(9) -0.0041(9) 0.0108(8) 0.0084(9)
C51 0.149(3) 0.0650(17) 0.167(3) 0.0014(17) 0.074(2) 0.0080(16)
C00P 0.0571(10) 0.0870(15) 0.0535(10) 0.0147(9) -0.0081(8) 0.0070(10)
N1 0.0561(8) 0.0610(9) 0.0614(8) 0.0035(7) 0.0218(7) 0.0019(7)
N2 0.0383(7) 0.0689(10) 0.0658(9) 0.0070(7) 0.0081(6) 0.0040(6)
N3 0.0432(8) 0.0977(13) 0.0811(11) 0.0199(9) -0.0130(7) -0.0062(8)
N4 0.0523(8) 0.0954(13) 0.0633(9) 0.0162(8) -0.0129(7) 0.0028(8)
O1 0.0457(6) 0.0664(8) 0.0511(6) 0.0067(5) -0.0008(5) 0.0072(5)
O2 0.0909(10) 0.0628(9) 0.1000(11) 0.0044(7) 0.0023(8) 0.0213(8)
O3 0.0458(6) 0.0879(9) 0.0611(7) 0.0038(6) 0.0082(5) -0.0055(6)
O4 0.0777(9) 0.0578(8) 0.0774(8) 0.0054(6) 0.0074(7) -0.0015(7)
O5 0.0463(6) 0.0809(9) 0.0540(6) -0.0031(6) -0.0020(5) 0.0027(6)
O6 0.0800(10) 0.0743(10) 0.1017(11) -0.0015(8) -0.0041(8) 0.0184(8)
O7 0.0588(8) 0.1102(12) 0.0798(9) -0.0293(8) 0.0063(7) -0.0100(8)
O8 0.0792(9) 0.0710(10) 0.1082(11) 0.0036(8) 0.0359(8) 0.0150(7)

loop_
_atom_type_symbol
_atom_type_description
_atom_type_scat_dispersion_real
_atom_type_scat_dispersion_imag
_atom_type_scat_source
C C 0.0181 0.0091 'International Tables Vol C Tables 4.2.6.8 and 6.1.1.4'
H H 0.0000 0.0000 'International Tables Vol C Tables 4.2.6.8 and 6.1.1.4'
B B 0.0090 0.0039 'International Tables Vol C Tables 4.2.6.8 and 6.1.1.4'
N N 0.0311 0.0180 'International Tables Vol C Tables 4.2.6.8 and 6.1.1.4'
O O 0.0492 0.0322 'International Tables Vol C Tables 4.2.6.8 and 6.1.1.4'

loop_
_geom_angle_atom_site_label_1
_geom_angle_atom_site_label_2
_geom_angle_atom_site_label_3
_geom_angle
O1 B1 C1 108.34(13)
O1 B1 C24 102.43(13)
C1 B1 C24 116.00(13)
O1 B1 H1B 107.4(8)
C1 B1 H1B 107.4(7)
C24 B1 H1B 114.7(7)
O5 B2 C27 109.51(15)
O5 B2 C49 102.87(14)
C27 B2 C49 116.24(14)
O5 B2 H2B 109.3(9)
C27 B2 H2B 107.0(9)
C49 B2 H2B 111.7(8)
N2 C1 N1 105.44(14)
N2 C1 B1 129.90(15)
N1 C1 B1 124.58(15)
C3 C2 N1 107.16(17)
C3 C2 H2A 126.4
N1 C2 H2A 126.4
C2 C3 N2 107.17(17)
C2 C3 H3A 126.4
N2 C3 H3A 126.4
C5 C4 C9 117.4(2)
C5 C4 C10 121.6(2)
C9 C4 C10 121.0(2)
C4 C5 C6 121.3(3)
C4 C5 H5A 119.3
C6 C5 H5A 119.3
C5 C6 C7 119.9(3)
C5 C6 C11 120.2(3)
C7 C6 C11 119.9(4)
C6 C7 C8 121.3(3)
C6 C7 H7A 119.3
C8 C7 H7A 119.3
C9 C8 C7 116.2(2)
C9 C8 C12 121.1(2)
C7 C8 C12 122.7(2)
C8 C9 C4 123.8(2)
C8 C9 N1 118.85(19)
C4 C9 N1 117.35(19)
C4 C10 H10A 109.5
C4 C10 H10B 109.5
H10A C10 H10B 109.5
C4 C10 H10C 109.5
H10A C10 H10C 109.5
H10B C10 H10C 109.5
C6 C11 H11A 109.5
C6 C11 H11B 109.5
H11A C11 H11B 109.5
C6 C11 H11C 109.5
H11A C11 H11C 109.5
H11B C11 H11C 109.5
C8 C12 H12A 109.5
C8 C12 H12B 109.5
H12A C12 H12B 109.5
C8 C12 H12C 109.5
H12A C12 H12C 109.5
H12B C12 H12C 109.5
C14 C13 C18 117.1(2)
C14 C13 C19 121.34(19)
C18 C13 C19 121.5(2)
C15 C14 C13 122.4(2)
C15 C14 H14A 118.8
C13 C14 H14A 118.8
C14 C15 C16 118.4(2)
C14 C15 C20 121.8(2)
C16 C15 C20 119.8(2)
C17 C16 C15 121.6(2)
C17 C16 H16A 119.2
C15 C16 H16A 119.2
C16 C17 C18 117.04(18)
C16 C17 C21 121.30(19)
C18 C17 C21 121.66(18)
C17 C18 C13 123.32(19)
C17 C18 N2 118.94(16)
C13 C18 N2 117.72(18)
C13 C19 H19A 109.5
C13 C19 H19B 109.5
H19A C19 H19B 109.5
C13 C19 H19C 109.5
H19A C19 H19C 109.5
H19B C19 H19C 109.5
C15 C20 H20A 109.5
C15 C20 H20B 109.5
H20A C20 H20B 109.5
C15 C20 H20C 109.5
H20A C20 H20C 109.5
H20B C20 H20C 109.5
C17 C21 H21A 109.5
C17 C21 H21B 109.5
H21A C21 H21B 109.5
C17 C21 H21C 109.5
H21A C21 H21C 109.5
H21B C21 H21C 109.5
O2 C22 O1 122.22(17)
O2 C22 C23 125.32(17)
O1 C22 C23 112.46(15)
C22 C23 C24 107.19(14)
C22 C23 H23A 110.3
C24 C23 H23A 110.3
C22 C23 H23B 110.3
C24 C23 H23B 110.3
H23A C23 H23B 108.5
C25 C24 C23 113.51(13)
C25 C24 B1 105.08(13)
C23 C24 B1 103.15(13)
C25 C24 H24A 111.5
C23 C24 H24A 111.5
B1 C24 H24A 111.5
O3 C25 O4 122.17(16)
O3 C25 C24 126.26(16)
O4 C25 C24 111.45(14)
O4 C26 H26A 109.5
O4 C26 H26B 109.5
H26A C26 H26B 109.5
O4 C26 H26C 109.5
H26A C26 H26C 109.5
H26B C26 H26C 109.5
N3 C27 N4 105.22(15)
N3 C27 B2 130.28(16)
N4 C27 B2 124.47(16)
C29 C28 N3 106.9(2)
C29 C28 H28A 126.6
N3 C28 H28A 126.6
C28 C29 N4 107.29(18)
C28 C29 H29A 126.4
N4 C29 H29A 126.4
C31 C30 C35 116.7(2)
C31 C30 C36 121.8(2)
C35 C30 C36 121.6(2)
C32 C31 C30 123.0(2)
C32 C31 H31A 118.5
C30 C31 H31A 118.5
C33 C32 C31 117.8(2)
C33 C32 C37 121.4(2)
C31 C32 C37 120.7(2)
C32 C33 C34 122.4(2)
C32 C33 H33A 118.8
C34 C33 H33A 118.8
C35 C34 C33 117.2(2)
C35 C34 C38 122.4(2)
C33 C34 C38 120.4(2)
C34 C35 C30 122.8(2)
C34 C35 N3 119.64(19)
C30 C35 N3 117.3(2)
C30 C36 H36A 109.5
C30 C36 H36B 109.5
H36A C36 H36B 109.5
C30 C36 H36C 109.5
H36A C36 H36C 109.5
H36B C36 H36C 109.5
C32 C37 H37A 109.5
C32 C37 H37B 109.5
H37A C37 H37B 109.5
C32 C37 H37C 109.5
H37A C37 H37C 109.5
H37B C37 H37C 109.5
C34 C38 H38A 109.5
C34 C38 H38B 109.5
H38A C38 H38B 109.5
C34 C38 H38C 109.5
H38A C38 H38C 109.5
H38B C38 H38C 109.5
C00P C39 C40 117.78(19)
C00P C39 C44 121.4(2)
C40 C39 C44 120.8(2)
C41 C40 C39 121.7(2)
C41 C40 H40A 119.1
C39 C40 H40A 119.1
C40 C41 C42 118.4(2)
C40 C41 C45 120.5(2)
C42 C41 C45 121.1(2)
C41 C42 C43 122.7(2)
C41 C42 H42A 118.6
C43 C42 H42A 118.6
C42 C43 C00P 116.5(2)
C42 C43 C46 121.8(2)
C00P C43 C46 121.7(2)
C39 C44 H44A 109.5
C39 C44 H44B 109.5
H44A C44 H44B 109.5
C39 C44 H44C 109.5
H44A C44 H44C 109.5
H44B C44 H44C 109.5
C41 C45 H45A 109.5
C41 C45 H45B 109.5
H45A C45 H45B 109.5
C41 C45 H45C 109.5
H45A C45 H45C 109.5
H45B C45 H45C 109.5
C43 C46 H46A 109.5
C43 C46 H46B 109.5
H46A C46 H46B 109.5
C43 C46 H46C 109.5
H46A C46 H46C 109.5
H46B C46 H46C 109.5
O6 C47 O5 123.30(18)
O6 C47 C48 125.61(18)
O5 C47 C48 111.09(17)
C47 C48 C49 109.51(16)
C47 C48 H48A 109.8
C49 C48 H48A 109.8
C47 C48 H48B 109.8
C49 C48 H48B 109.8
H48A C48 H48B 108.2
C50 C49 C48 114.17(17)
C50 C49 B2 106.77(15)
C48 C49 B2 102.31(15)
C50 C49 H49A 111.1
C48 C49 H49A 111.1
B2 C49 H49A 111.1
O7 C50 O8 121.61(19)
O7 C50 C49 126.56(18)
O8 C50 C49 111.70(17)
O8 C51 H51A 109.5
O8 C51 H51B 109.5
H51A C51 H51B 109.5
O8 C51 H51C 109.5
H51A C51 H51C 109.5
H51B C51 H51C 109.5
C39 C00P C43 122.9(2)
C39 C00P N4 118.74(17)
C43 C00P N4 118.4(2)
C1 N1 C2 110.20(16)
C1 N1 C9 125.05(14)
C2 N1 C9 124.62(16)
C1 N2 C3 110.02(16)
C1 N2 C18 125.52(13)
C3 N2 C18 124.38(15)
C27 N3 C28 110.58(18)
C27 N3 C35 127.49(15)
C28 N3 C35 121.83(17)
C27 N4 C29 110.02(17)
C27 N4 C00P 126.78(15)
C29 N4 C00P 123.10(17)
C22 O1 B1 113.69(13)
C25 O4 C26 115.65(17)
C47 O5 B2 114.13(14)
C50 O8 C51 116.61(19)

loop_
_geom_bond_atom_site_label_1
_geom_bond_atom_site_label_2
_geom_bond_distance
B1 O1 1.509(2)
B1 C1 1.618(2)
B1 C24 1.666(2)
B1 H1B 1.155(15)
B2 O5 1.499(2)
B2 C27 1.619(3)
B2 C49 1.662(2)
B2 H2B 1.150(17)
C1 N2 1.347(2)
C1 N1 1.350(2)
C2 C3 1.327(3)
C2 N1 1.385(2)
C2 H2A 0.9400
C3 N2 1.391(2)
C3 H3A 0.9400
C4 C5 1.372(3)
C4 C9 1.405(3)
C4 C10 1.497(3)
C5 C6 1.381(4)
C5 H5A 0.9400
C6 C7 1.390(4)
C6 C11 1.521(4)
C7 C8 1.401(3)
C7 H7A 0.9400
C8 C9 1.386(3)
C8 C12 1.500(3)
C9 N1 1.443(2)
C10 H10A 0.9700
C10 H10B 0.9700
C10 H10C 0.9700
C11 H11A 0.9700
C11 H11B 0.9700
C11 H11C 0.9700
C12 H12A 0.9700
C12 H12B 0.9700
C12 H12C 0.9700
C13 C14 1.380(3)
C13 C18 1.397(3)
C13 C19 1.515(3)
C14 C15 1.379(3)
C14 H14A 0.9400
C15 C16 1.407(3)
C15 C20 1.521(3)
C16 C17 1.388(3)
C16 H16A 0.9400
C17 C18 1.389(3)
C17 C21 1.506(3)
C18 N2 1.436(2)
C19 H19A 0.9700
C19 H19B 0.9700
C19 H19C 0.9700
C20 H20A 0.9700
C20 H20B 0.9700
C20 H20C 0.9700
C21 H21A 0.9700
C21 H21B 0.9700
C21 H21C 0.9700
C22 O2 1.213(2)
C22 O1 1.319(2)
C22 C23 1.502(2)
C23 C24 1.524(2)
C23 H23A 0.9800
C23 H23B 0.9800
C24 C25 1.473(2)
C24 H24A 0.9900
C25 O3 1.2053(19)
C25 O4 1.346(2)
C26 O4 1.442(3)
C26 H26A 0.9700
C26 H26B 0.9700
C26 H26C 0.9700
C27 N3 1.347(2)
C27 N4 1.349(2)
C28 C29 1.328(3)
C28 N3 1.383(2)
C28 H28A 0.9400
C29 N4 1.387(3)
C29 H29A 0.9400
C30 C31 1.383(3)
C30 C35 1.394(3)
C30 C36 1.510(3)
C31 C32 1.385(3)
C31 H31A 0.9400
C32 C33 1.376(3)
C32 C37 1.513(3)
C33 C34 1.391(3)
C33 H33A 0.9400
C34 C35 1.389(3)
C34 C38 1.503(3)
C35 N3 1.446(2)
C36 H36A 0.9700
C36 H36B 0.9700
C36 H36C 0.9700
C37 H37A 0.9700
C37 H37B 0.9700
C37 H37C 0.9700
C38 H38A 0.9700
C38 H38B 0.9700
C38 H38C 0.9700
C39 C00P 1.389(3)
C39 C40 1.389(3)
C39 C44 1.509(3)
C40 C41 1.381(3)
C40 H40A 0.9400
C41 C42 1.385(3)
C41 C45 1.512(3)
C42 C43 1.391(3)
C42 H42A 0.9400
C43 C00P 1.395(3)
C43 C46 1.501(3)
C44 H44A 0.9700
C44 H44B 0.9700
C44 H44C 0.9700
C45 H45A 0.9700
C45 H45B 0.9700
C45 H45C 0.9700
C46 H46A 0.9700
C46 H46B 0.9700
C46 H46C 0.9700
C47 O6 1.210(2)
C47 O5 1.323(2)
C47 C48 1.486(3)
C48 C49 1.509(3)
C48 H48A 0.9800
C48 H48B 0.9800
C49 C50 1.473(3)
C49 H49A 0.9900
C50 O7 1.204(2)
C50 O8 1.343(2)
C51 O8 1.444(3)
C51 H51A 0.9700
C51 H51B 0.9700
C51 H51C 0.9700
C00P N4 1.441(2)
